data_7212106
loop_
_publ_author_name
'Chen, Pang-kuan'
'Qi, Yan'
'Che, Yun-xia'
'Zheng, Ji-min'

_publ_section_title
;
 Network topology and property studies for two binodal self-penetrated
 coordination polymers
;
_journal_issue 3
_journal_name_full CrystEngComm
_journal_page_first 720
_journal_paper_doi 10.1039/b919676p
_journal_volume 12
_journal_year 2010
_chemical_formula_sum 'C72 H68 Co4 N16 O16'
_chemical_formula_weight 1649.14
_chemical_name_systematic
;
?
;
_space_group_IT_number 56
_symmetry_cell_setting orthorhombic
_symmetry_space_group_name_Hall '-P 2ab 2ac'
_symmetry_space_group_name_H-M 'P c c n'
_atom_sites_solution_hydrogens geom
_atom_sites_solution_primary direct
_atom_sites_solution_secondary difmap
_audit_creation_method SHELXL-97
_cell_angle_alpha 90.00
_cell_angle_beta 90.00
_cell_angle_gamma 90.00
_cell_formula_units_Z 2
_cell_length_a 20.584(4)
_cell_length_b 11.949(2)
_cell_length_c 15.098(3)
_cell_measurement_reflns_used 23681
_cell_measurement_temperature 298(2)
_cell_measurement_theta_max 27.55
_cell_measurement_theta_min 3.09
_cell_volume 3713.5(12)
_computing_cell_refinement 'RAXIS-RAPID Auto(Rigaku, 2004)'
_computing_data_collection 'RAXIS-RAPID Auto(Rigaku, 2004)'
_computing_data_reduction 'CrystalStructure(Rigaku/MSC, 2004)'
_computing_molecular_graphics 'SHELXL-97 (Sheldrick, 2001)'
_computing_publication_material 'SHELXL-97 (Sheldrick, 1997)'
_computing_structure_refinement 'SHELXL-97 (Sheldrick, 1997)'
_computing_structure_solution 'SHELXS-97 (Sheldrick, 1997)'
_diffrn_ambient_temperature 298(2)
_diffrn_measured_fraction_theta_full 0.998
_diffrn_measured_fraction_theta_max 0.998
_diffrn_measurement_device_type 'rigaku r-axis rapid IP area detector'
_diffrn_measurement_method '\w scans'
_diffrn_radiation_monochromator graphite
_diffrn_radiation_probe x-ray
_diffrn_radiation_type MoK\a
_diffrn_radiation_wavelength 0.71073
_diffrn_reflns_av_R_equivalents 0.0454
_diffrn_reflns_av_sigmaI/netI 0.0256
_diffrn_reflns_limit_h_max 26
_diffrn_reflns_limit_h_min -25
_diffrn_reflns_limit_k_max 15
_diffrn_reflns_limit_k_min -15
_diffrn_reflns_limit_l_max 19
_diffrn_reflns_limit_l_min -19
_diffrn_reflns_number 33780
_diffrn_reflns_theta_full 27.48
_diffrn_reflns_theta_max 27.48
_diffrn_reflns_theta_min 3.19
_diffrn_source 'rotating anode'
_exptl_absorpt_coefficient_mu 0.956
_exptl_absorpt_correction_T_max 0.8159
_exptl_absorpt_correction_T_min 0.7764
_exptl_absorpt_correction_type multi-scan
_exptl_crystal_colour purple
_exptl_crystal_density_diffrn 1.475
_exptl_crystal_density_method 'not measured'
_exptl_crystal_description block
_exptl_crystal_F_000 1696
_exptl_crystal_size_max 0.28
_exptl_crystal_size_mid 0.26
_exptl_crystal_size_min 0.22
_refine_diff_density_max 1.140
_refine_diff_density_min -0.568
_refine_diff_density_rms 0.074
_refine_ls_extinction_method none
_refine_ls_goodness_of_fit_ref 1.058
_refine_ls_hydrogen_treatment constr
_refine_ls_matrix_type full
_refine_ls_number_parameters 244
_refine_ls_number_reflns 4256
_refine_ls_number_restraints 0
_refine_ls_restrained_S_all 1.058
_refine_ls_R_factor_all 0.0633
_refine_ls_R_factor_gt 0.0492
_refine_ls_shift/su_max 0.001
_refine_ls_shift/su_mean 0.000
_refine_ls_structure_factor_coef Fsqd
_refine_ls_weighting_details 'calc w=1/[\s^2^(Fo^2^)+(0.0685P)^2^+4.5201P] where P=(Fo^2^+2Fc^2^)/3'
_refine_ls_weighting_scheme calc
_refine_ls_wR_factor_gt 0.1318
_refine_ls_wR_factor_ref 0.1411
_reflns_number_gt 3353
_reflns_number_total 4256
_reflns_threshold_expression >2sigma(I)
_cod_data_source_file b919676p.txt
_cod_data_source_block shelxl
_cod_original_sg_symbol_H-M Pccn
_cod_database_code 7212106

loop_
_symmetry_equiv_pos_as_xyz
'x, y, z'
'-x+1/2, -y+1/2, z'
'x+1/2, -y, -z+1/2'
'-x, y+1/2, -z+1/2'
'-x, -y, -z'
'x-1/2, y-1/2, -z'
'-x-1/2, y, z-1/2'
'x, -y-1/2, z-1/2'

loop_
_atom_site_label
_atom_site_type_symbol
_atom_site_fract_x
_atom_site_fract_y
_atom_site_fract_z
_atom_site_U_iso_or_equiv
_atom_site_adp_type
_atom_site_occupancy
_atom_site_symmetry_multiplicity
_atom_site_calc_flag
_atom_site_refinement_flags
C1 C 0.10127(13) 0.4127(2) 0.1878(2) 0.0348(6) Uani 1 1 d .
C2 C 0.14335(13) 0.5155(2) 0.18812(19) 0.0329(6) Uani 1 1 d .
C3 C 0.20936(14) 0.5016(2) 0.1713(2) 0.0396(7) Uani 1 1 d .
H3 H 0.2258 0.4299 0.1627 0.048 Uiso 1 1 calc R
C4 C 0.25102(15) 0.5923(2) 0.1671(2) 0.0404(7) Uani 1 1 d .
H4 H 0.2949 0.5807 0.1556 0.049 Uiso 1 1 calc R
C5 C 0.22791(13) 0.7009(2) 0.1799(2) 0.0333(6) Uani 1 1 d .
C6 C 0.16183(13) 0.7142(2) 0.1959(2) 0.0331(6) Uani 1 1 d .
H6 H 0.1453 0.7860 0.2035 0.040 Uiso 1 1 calc R
C7 C 0.11973(13) 0.6233(2) 0.20091(18) 0.0312(6) Uani 1 1 d .
C8 C 0.05114(14) 0.6449(3) 0.2285(2) 0.0369(6) Uani 1 1 d .
C9 C 0.07517(17) 0.0223(3) 0.0974(2) 0.0480(8) Uani 1 1 d .
H9 H 0.0642 -0.0285 0.1416 0.058 Uiso 1 1 calc R
C10 C 0.0980(2) 0.1745(4) 0.0295(3) 0.0662(11) Uani 1 1 d .
H10 H 0.1059 0.2496 0.0175 0.079 Uiso 1 1 calc R
C11 C 0.1004(3) 0.0903(4) -0.0304(3) 0.0791(14) Uani 1 1 d .
H11 H 0.1102 0.0970 -0.0903 0.095 Uiso 1 1 calc R
C12 C 0.0815(3) -0.1226(4) -0.0220(4) 0.0872(16) Uani 1 1 d .
H12A H 0.0599 -0.1694 0.0215 0.105 Uiso 1 1 calc R
H12B H 0.0551 -0.1225 -0.0752 0.105 Uiso 1 1 calc R
C13 C 0.1438(3) -0.1700(4) -0.0423(4) 0.0931(18) Uani 1 1 d .
H13A H 0.1692 -0.1755 0.0117 0.112 Uiso 1 1 calc R
H13B H 0.1667 -0.1208 -0.0828 0.112 Uiso 1 1 calc R
C14 C 0.1378(4) -0.2842(4) -0.0834(4) 0.133(3) Uani 1 1 d .
H14A H 0.1013 -0.2815 -0.1241 0.160 Uiso 1 1 calc R
H14B H 0.1764 -0.2962 -0.1190 0.160 Uiso 1 1 calc R
C15 C 0.1300(4) -0.3749(4) -0.0331(4) 0.124(3) Uani 1 1 d .
H15A H 0.0873 -0.3730 -0.0060 0.149 Uiso 1 1 calc R
H15B H 0.1621 -0.3743 0.0139 0.149 Uiso 1 1 calc R
C16 C 0.1873(3) -0.5530(4) -0.0881(4) 0.0910(17) Uani 1 1 d .
H16 H 0.2260 -0.5481 -0.0566 0.109 Uiso 1 1 calc R
C17 C 0.0916(3) -0.5172(3) -0.1420(3) 0.0763(13) Uani 1 1 d .
H17 H 0.0523 -0.4816 -0.1535 0.092 Uiso 1 1 calc R
C18 C 0.1703(2) -0.6339(3) -0.1452(3) 0.0666(11) Uani 1 1 d .
H18 H 0.1956 -0.6958 -0.1594 0.080 Uiso 1 1 calc R
Co1 Co 0.061847(17) 0.20507(3) 0.22922(3) 0.03063(14) Uani 1 1 d .
N1 N 0.08202(14) 0.1313(2) 0.11041(18) 0.0439(6) Uani 1 1 d .
N2 N 0.08584(18) -0.0057(3) 0.0131(2) 0.0625(9) Uani 1 1 d .
N3 N 0.1369(3) -0.4794(3) -0.0852(3) 0.0977(16) Uani 1 1 d .
N4 N 0.11066(14) -0.6116(2) -0.1792(2) 0.0483(7) Uani 1 1 d .
O1 O 0.05875(11) 0.39952(19) 0.13195(17) 0.0525(6) Uani 1 1 d .
O2 O 0.11709(11) 0.33952(18) 0.24512(16) 0.0442(5) Uani 1 1 d .
O3 O 0.02774(10) 0.74226(19) 0.21938(16) 0.0483(6) Uani 1 1 d .
O4 O 0.01930(11) 0.5691(2) 0.26374(16) 0.0500(6) Uani 1 1 d .

loop_
_atom_site_aniso_label
_atom_site_aniso_U_11
_atom_site_aniso_U_22
_atom_site_aniso_U_33
_atom_site_aniso_U_23
_atom_site_aniso_U_13
_atom_site_aniso_U_12
C1 0.0321(14) 0.0261(13) 0.0462(16) -0.0018(12) 0.0079(12) -0.0037(10)
C2 0.0322(14) 0.0277(13) 0.0387(14) 0.0019(11) 0.0034(11) -0.0028(10)
C3 0.0331(14) 0.0243(12) 0.0614(19) -0.0008(13) 0.0060(13) 0.0011(11)
C4 0.0279(13) 0.0303(13) 0.0630(18) -0.0008(13) 0.0054(13) -0.0005(11)
C5 0.0305(13) 0.0263(13) 0.0430(15) 0.0001(11) 0.0001(11) -0.0048(10)
C6 0.0306(14) 0.0258(12) 0.0430(15) -0.0022(11) 0.0008(12) -0.0005(10)
C7 0.0280(13) 0.0285(13) 0.0371(14) -0.0025(11) 0.0029(11) -0.0021(10)
C8 0.0299(14) 0.0368(15) 0.0440(16) -0.0098(13) 0.0055(12) -0.0022(11)
C9 0.0501(19) 0.0445(18) 0.0494(18) -0.0074(15) -0.0056(15) 0.0078(14)
C10 0.093(3) 0.056(2) 0.049(2) 0.0027(18) 0.019(2) 0.003(2)
C11 0.107(4) 0.087(3) 0.043(2) -0.010(2) 0.013(2) 0.017(3)
C12 0.085(3) 0.088(3) 0.088(3) -0.051(3) -0.022(3) 0.008(3)
C13 0.130(5) 0.054(2) 0.095(4) -0.022(3) -0.040(3) 0.030(3)
C14 0.242(9) 0.047(3) 0.111(4) -0.023(3) -0.098(5) 0.032(4)
C15 0.232(8) 0.055(3) 0.087(4) -0.024(3) -0.064(5) 0.001(4)
C16 0.108(4) 0.063(3) 0.102(4) -0.001(3) -0.061(3) -0.015(3)
C17 0.107(3) 0.044(2) 0.078(3) -0.024(2) -0.039(3) 0.012(2)
C18 0.058(2) 0.059(2) 0.083(3) -0.005(2) -0.026(2) -0.0038(18)
Co1 0.0286(2) 0.0248(2) 0.0385(2) 0.00254(15) 0.00273(15) -0.00129(13)
N1 0.0494(15) 0.0404(14) 0.0421(14) -0.0036(11) 0.0063(12) 0.0023(12)
N2 0.072(2) 0.0622(19) 0.0535(18) -0.0214(16) -0.0088(16) 0.0178(17)
N3 0.167(4) 0.0416(18) 0.085(3) -0.0118(18) -0.071(3) -0.003(2)
N4 0.0540(17) 0.0363(14) 0.0546(16) -0.0066(12) -0.0084(13) -0.0015(12)
O1 0.0465(13) 0.0465(13) 0.0645(15) -0.0104(12) -0.0115(11) -0.0062(10)
O2 0.0445(12) 0.0319(11) 0.0561(13) 0.0076(10) 0.0020(10) -0.0082(9)
O3 0.0344(11) 0.0351(11) 0.0755(16) -0.0063(11) 0.0110(10) 0.0024(9)
O4 0.0372(12) 0.0475(13) 0.0654(15) 0.0041(11) 0.0182(11) -0.0034(10)

loop_
_atom_type_symbol
_atom_type_description
_atom_type_scat_dispersion_real
_atom_type_scat_dispersion_imag
_atom_type_scat_source
C C 0.0033 0.0016 'International Tables Vol C Tables 4.2.6.8 and 6.1.1.4'
H H 0.0000 0.0000 'International Tables Vol C Tables 4.2.6.8 and 6.1.1.4'
N N 0.0061 0.0033 'International Tables Vol C Tables 4.2.6.8 and 6.1.1.4'
O O 0.0106 0.0060 'International Tables Vol C Tables 4.2.6.8 and 6.1.1.4'
Co Co 0.3494 0.9721 'International Tables Vol C Tables 4.2.6.8 and 6.1.1.4'

loop_
_geom_angle_atom_site_label_1
_geom_angle_atom_site_label_2
_geom_angle_atom_site_label_3
_geom_angle
_geom_angle_site_symmetry_1
_geom_angle_site_symmetry_3
O1 C1 O2 124.3(3) . .
O1 C1 C2 121.2(3) . .
O2 C1 C2 114.3(3) . .
C7 C2 C3 118.5(2) . .
C7 C2 C1 123.8(2) . .
C3 C2 C1 117.7(2) . .
C4 C3 C2 121.4(3) . .
C4 C3 H3 119.3 . .
C2 C3 H3 119.3 . .
C3 C4 C5 120.7(3) . .
C3 C4 H4 119.7 . .
C5 C4 H4 119.7 . .
C6 C5 C4 117.6(2) . .
C6 C5 C5 120.6(3) . 2_565
C4 C5 C5 121.8(3) . 2_565
C5 C6 C7 122.0(2) . .
C5 C6 H6 119.0 . .
C7 C6 H6 119.0 . .
C2 C7 C6 119.8(2) . .
C2 C7 C8 121.9(2) . .
C6 C7 C8 118.0(2) . .
O4 C8 O3 121.1(3) . .
O4 C8 C7 119.6(3) . .
O3 C8 C7 119.2(3) . .
O4 C8 Co1 67.09(16) . 4
O3 C8 Co1 54.11(14) . 4
C7 C8 Co1 173.3(2) . 4
N1 C9 N2 111.7(3) . .
N1 C9 H9 124.1 . .
N2 C9 H9 124.1 . .
C11 C10 N1 109.0(4) . .
C11 C10 H10 125.5 . .
N1 C10 H10 125.5 . .
C10 C11 N2 107.3(3) . .
C10 C11 H11 126.3 . .
N2 C11 H11 126.3 . .
C13 C12 N2 113.0(4) . .
C13 C12 H12A 109.0 . .
N2 C12 H12A 109.0 . .
C13 C12 H12B 109.0 . .
N2 C12 H12B 109.0 . .
H12A C12 H12B 107.8 . .
C12 C13 C14 111.9(6) . .
C12 C13 H13A 109.2 . .
C14 C13 H13A 109.2 . .
C12 C13 H13B 109.2 . .
C14 C13 H13B 109.2 . .
H13A C13 H13B 107.9 . .
C15 C14 C13 120.8(6) . .
C15 C14 H14A 107.1 . .
C13 C14 H14A 107.1 . .
C15 C14 H14B 107.1 . .
C13 C14 H14B 107.1 . .
H14A C14 H14B 106.8 . .
C14 C15 N3 111.8(5) . .
C14 C15 H15A 109.3 . .
N3 C15 H15A 109.3 . .
C14 C15 H15B 109.3 . .
N3 C15 H15B 109.3 . .
H15A C15 H15B 107.9 . .
C18 C16 N3 106.7(4) . .
C18 C16 H16 126.6 . .
N3 C16 H16 126.6 . .
N4 C17 N3 110.7(4) . .
N4 C17 H17 124.6 . .
N3 C17 H17 124.6 . .
C16 C18 N4 109.7(4) . .
C16 C18 H18 125.1 . .
N4 C18 H18 125.1 . .
O2 Co1 N4 94.53(10) . 8_556
O2 Co1 N1 109.86(10) . .
N4 Co1 N1 104.99(11) 8_556 .
O2 Co1 O3 107.13(10) . 4_545
N4 Co1 O3 107.76(11) 8_556 4_545
N1 Co1 O3 127.55(11) . 4_545
O2 Co1 O4 165.80(9) . 4_545
N4 Co1 O4 86.60(10) 8_556 4_545
N1 Co1 O4 83.39(10) . 4_545
O3 Co1 O4 59.29(8) 4_545 4_545
O2 Co1 C8 136.94(10) . 4_545
N4 Co1 C8 97.29(11) 8_556 4_545
N1 Co1 C8 106.71(11) . 4_545
O3 Co1 C8 30.04(10) 4_545 4_545
O4 Co1 C8 29.27(9) 4_545 4_545
C9 N1 C10 105.3(3) . .
C9 N1 Co1 122.2(2) . .
C10 N1 Co1 132.2(2) . .
C9 N2 C11 106.6(3) . .
C9 N2 C12 124.2(4) . .
C11 N2 C12 129.1(4) . .
C17 N3 C16 106.9(4) . .
C17 N3 C15 123.8(5) . .
C16 N3 C15 129.3(4) . .
C17 N4 C18 105.9(3) . .
C17 N4 Co1 127.6(3) . 8
C18 N4 Co1 126.5(3) . 8
C1 O2 Co1 109.11(19) . .
C8 O3 Co1 95.85(18) . 4
C8 O4 Co1 83.64(18) . 4

loop_
_geom_bond_atom_site_label_1
_geom_bond_atom_site_label_2
_geom_bond_distance
_geom_bond_site_symmetry_2
C1 O1 1.226(4) .
C1 O2 1.272(4) .
C1 C2 1.504(4) .
C2 C7 1.390(4) .
C2 C3 1.392(4) .
C3 C4 1.383(4) .
C3 H3 0.9300 .
C4 C5 1.396(4) .
C4 H4 0.9300 .
C5 C6 1.391(4) .
C5 C5 1.484(5) 2_565
C6 C7 1.391(4) .
C6 H6 0.9300 .
C7 C8 1.495(4) .
C8 O4 1.238(4) .
C8 O3 1.266(4) .
C8 Co1 2.516(3) 4
C9 N1 1.325(4) .
C9 N2 1.334(5) .
C9 H9 0.9300 .
C10 C11 1.354(6) .
C10 N1 1.366(5) .
C10 H10 0.9300 .
C11 N2 1.355(6) .
C11 H11 0.9300 .
C12 C13 1.435(7) .
C12 N2 1.497(5) .
C12 H12A 0.9700 .
C12 H12B 0.9700 .
C13 C14 1.505(6) .
C13 H13A 0.9700 .
C13 H13B 0.9700 .
C14 C15 1.333(8) .
C14 H14A 0.9700 .
C14 H14B 0.9700 .
C15 N3 1.482(6) .
C15 H15A 0.9700 .
C15 H15B 0.9700 .
C16 C18 1.342(6) .
C16 N3 1.361(7) .
C16 H16 0.9300 .
C17 N4 1.320(5) .
C17 N3 1.344(5) .
C17 H17 0.9300 .
C18 N4 1.357(5) .
C18 H18 0.9300 .
Co1 O2 1.983(2) .
Co1 N4 2.041(3) 8_556
Co1 N1 2.042(3) .
Co1 O3 2.049(2) 4_545
Co1 O4 2.332(2) 4_545
Co1 C8 2.516(3) 4_545
N4 Co1 2.041(3) 8
O3 Co1 2.049(2) 4
O4 Co1 2.332(2) 4

loop_
_geom_torsion_atom_site_label_1
_geom_torsion_atom_site_label_2
_geom_torsion_atom_site_label_3
_geom_torsion_atom_site_label_4
_geom_torsion
_geom_torsion_site_symmetry_1
_geom_torsion_site_symmetry_4
O1 C1 C2 C7 62.9(4) . .
O2 C1 C2 C7 -122.1(3) . .
O1 C1 C2 C3 -114.6(3) . .
O2 C1 C2 C3 60.4(4) . .
C7 C2 C3 C4 -0.1(5) . .
C1 C2 C3 C4 177.6(3) . .
C2 C3 C4 C5 0.2(5) . .
C3 C4 C5 C6 -0.7(5) . .
C3 C4 C5 C5 177.1(2) . 2_565
C4 C5 C6 C7 1.2(5) . .
C5 C5 C6 C7 -176.6(2) 2_565 .
C3 C2 C7 C6 0.6(4) . .
C1 C2 C7 C6 -176.9(3) . .
C3 C2 C7 C8 -173.5(3) . .
C1 C2 C7 C8 9.0(4) . .
C5 C6 C7 C2 -1.2(4) . .
C5 C6 C7 C8 173.2(3) . .
C2 C7 C8 O4 19.8(4) . .
C6 C7 C8 O4 -154.4(3) . .
C2 C7 C8 O3 -163.6(3) . .
C6 C7 C8 O3 22.1(4) . .
C2 C7 C8 Co1 -168.6(17) . 4
C6 C7 C8 Co1 17(2) . 4
N1 C10 C11 N2 0.1(6) . .
N2 C12 C13 C14 -176.0(4) . .
C12 C13 C14 C15 -82.9(9) . .
C13 C14 C15 N3 -169.9(6) . .
N3 C16 C18 N4 1.0(6) . .
N2 C9 N1 C10 0.0(4) . .
N2 C9 N1 Co1 174.8(2) . .
C11 C10 N1 C9 -0.1(5) . .
C11 C10 N1 Co1 -174.1(3) . .
O2 Co1 N1 C9 150.8(3) . .
N4 Co1 N1 C9 50.2(3) 8_556 .
O3 Co1 N1 C9 -76.9(3) 4_545 .
O4 Co1 N1 C9 -34.5(3) 4_545 .
C8 Co1 N1 C9 -52.4(3) 4_545 .
O2 Co1 N1 C10 -36.0(4) . .
N4 Co1 N1 C10 -136.6(4) 8_556 .
O3 Co1 N1 C10 96.2(4) 4_545 .
O4 Co1 N1 C10 138.7(4) 4_545 .
C8 Co1 N1 C10 120.8(4) 4_545 .
N1 C9 N2 C11 0.1(5) . .
N1 C9 N2 C12 -179.8(4) . .
C10 C11 N2 C9 -0.1(5) . .
C10 C11 N2 C12 179.7(5) . .
C13 C12 N2 C9 -107.6(5) . .
C13 C12 N2 C11 72.6(6) . .
N4 C17 N3 C16 1.1(6) . .
N4 C17 N3 C15 179.8(5) . .
C18 C16 N3 C17 -1.2(6) . .
C18 C16 N3 C15 -179.8(6) . .
C14 C15 N3 C17 -73.9(9) . .
C14 C15 N3 C16 104.5(8) . .
N3 C17 N4 C18 -0.5(6) . .
N3 C17 N4 Co1 -179.6(3) . 8
C16 C18 N4 C17 -0.3(5) . .
C16 C18 N4 Co1 178.8(3) . 8
O1 C1 O2 Co1 -0.5(4) . .
C2 C1 O2 Co1 -175.33(18) . .
N4 Co1 O2 C1 173.8(2) 8_556 .
N1 Co1 O2 C1 66.1(2) . .
O3 Co1 O2 C1 -76.0(2) 4_545 .
O4 Co1 O2 C1 -92.1(4) 4_545 .
C8 Co1 O2 C1 -80.4(2) 4_545 .
O4 C8 O3 Co1 -2.8(3) . 4
C7 C8 O3 Co1 -179.3(2) . 4
O3 C8 O4 Co1 2.5(3) . 4
C7 C8 O4 Co1 178.9(3) . 4
